data_4309631
loop_
_publ_author_name
'Jinkwon Kim'
'Sujin Han'
'Konstantin I. Pokhodnya'
'Jesse M. Migliori'
'Joel S. Miller'

_publ_section_title
;
Cyano-Bridged Hexanuclear Fe4M2 (M = Ni, Co, Mn) Clusters: Spin-Canted
Antiferromagnetic Ordering of Fe4Ni2 Cluster
;
_journal_name_full 'Inorganic Chemistry'
_journal_page_first 6983
_journal_page_last 6988
_journal_paper_doi 10.1021/ic0500356
_journal_volume 44
_journal_year 2005
_chemical_formula_sum 'C56 H80 B4 Fe4 Mn2 N40 O14'
_chemical_formula_weight 1914.12
_chemical_name_systematic
;
 ?
;
_space_group_IT_number 14
_symmetry_cell_setting monoclinic
_symmetry_space_group_name_Hall '-P 2ybc'
_symmetry_space_group_name_H-M 'P 1 21/c 1'
_atom_sites_solution_hydrogens geom
_atom_sites_solution_primary direct
_atom_sites_solution_secondary difmap
_audit_creation_method SHELXL-97
_cell_angle_alpha 90.00
_cell_angle_beta 105.49(2)
_cell_angle_gamma 90.00
_cell_formula_units_Z 2
_cell_length_a 13.594(2)
_cell_length_b 14.505(3)
_cell_length_c 22.493(4)
_cell_measurement_temperature 293(2)
_cell_volume 4274.1(14)
_computing_structure_refinement 'SHELXL-97 (Sheldrick, 1997)'
_diffrn_ambient_temperature 293(2)
_diffrn_measured_fraction_theta_full 0.994
_diffrn_measured_fraction_theta_max 0.994
_diffrn_radiation_monochromator graphite
_diffrn_radiation_source 'fine-focus sealed tube'
_diffrn_radiation_type MoK\a
_diffrn_radiation_wavelength 0.71073
_diffrn_reflns_av_R_equivalents 0.0242
_diffrn_reflns_av_sigmaI/netI 0.0304
_diffrn_reflns_limit_h_max 15
_diffrn_reflns_limit_h_min -16
_diffrn_reflns_limit_k_max 17
_diffrn_reflns_limit_k_min 0
_diffrn_reflns_limit_l_max 26
_diffrn_reflns_limit_l_min 0
_diffrn_reflns_number 7716
_diffrn_reflns_theta_full 25.03
_diffrn_reflns_theta_max 25.03
_diffrn_reflns_theta_min 2.09
_exptl_absorpt_coefficient_mu 1.028
_exptl_absorpt_correction_T_max 0.7480
_exptl_absorpt_correction_T_min 0.6276
_exptl_absorpt_correction_type none
_exptl_crystal_density_diffrn 1.487
_exptl_crystal_density_method 'not measured'
_exptl_crystal_F_000 1964
_exptl_crystal_size_max 0.50
_exptl_crystal_size_mid 0.40
_exptl_crystal_size_min 0.30
_refine_diff_density_max 1.129
_refine_diff_density_min -0.716
_refine_diff_density_rms 0.107
_refine_ls_extinction_method none
_refine_ls_goodness_of_fit_ref 1.057
_refine_ls_hydrogen_treatment mixed
_refine_ls_matrix_type full
_refine_ls_number_parameters 543
_refine_ls_number_reflns 7507
_refine_ls_number_restraints 0
_refine_ls_restrained_S_all 1.057
_refine_ls_R_factor_all 0.0700
_refine_ls_R_factor_gt 0.0535
_refine_ls_shift/su_max 0.039
_refine_ls_shift/su_mean 0.001
_refine_ls_structure_factor_coef Fsqd
_refine_ls_weighting_details 'calc w=1/[\s^2^(Fo^2^)+(0.0966P)^2^+3.4916P] where P=(Fo^2^+2Fc^2^)/3'
_refine_ls_weighting_scheme calc
_refine_ls_wR_factor_gt 0.1409
_refine_ls_wR_factor_ref 0.1518
_reflns_number_gt 6061
_reflns_number_total 7507
_reflns_threshold_expression >2sigma(I)
_cod_data_source_file ic0500356si20050111_035721.cif
_cod_data_source_block jk212
_cod_original_cell_volume 4274.1(13)
_cod_database_code 4309631

loop_
_symmetry_equiv_pos_as_xyz
'x, y, z'
'-x, y+1/2, -z+1/2'
'-x, -y, -z'
'x, -y-1/2, z-1/2'

loop_
_atom_site_label
_atom_site_type_symbol
_atom_site_fract_x
_atom_site_fract_y
_atom_site_fract_z
_atom_site_U_iso_or_equiv
_atom_site_adp_type
_atom_site_occupancy
_atom_site_symmetry_multiplicity
_atom_site_calc_flag
_atom_site_refinement_flags
_atom_site_disorder_assembly
_atom_site_disorder_group
Fe1 Fe 0.04235(4) 0.60971(3) 0.32109(2) 0.02663(16) Uani 1 1 d . . .
Fe2 Fe 0.52621(4) 1.02672(3) 0.33785(2) 0.02585(16) Uani 1 1 d . . .
Mn Mn 0.33659(4) 0.80392(4) 0.45490(3) 0.02967(17) Uani 1 1 d . . .
B1 B -0.0283(4) 0.5343(3) 0.1876(2) 0.0351(10) Uani 1 1 d . . .
HB1 H -0.0538 0.5065 0.1410 0.042 Uiso 1 1 d . . .
B2 B 0.4778(4) 1.1036(3) 0.2052(2) 0.0365(10) Uani 1 1 d . . .
HB2 H 0.4492 1.1330 0.1523 0.044 Uiso 1 1 d . . .
N1 N -0.0775(2) 0.5306(2) 0.28672(15) 0.0310(7) Uani 1 1 d . . .
N2 N -0.0982(2) 0.5018(2) 0.22718(15) 0.0323(7) Uani 1 1 d . . .
N3 N 0.1220(2) 0.5319(2) 0.27920(15) 0.0304(7) Uani 1 1 d . . .
N4 N 0.0808(2) 0.5033(2) 0.22076(16) 0.0335(7) Uani 1 1 d . . .
N5 N 0.0010(2) 0.6839(2) 0.24525(15) 0.0302(7) Uani 1 1 d . . .
N6 N -0.0285(2) 0.6415(2) 0.18959(15) 0.0344(7) Uani 1 1 d . . .
N7 N 0.2231(3) 0.7364(2) 0.37916(16) 0.0393(8) Uani 1 1 d . . .
N8 N -0.0756(3) 0.7270(3) 0.3923(2) 0.0637(12) Uani 1 1 d . . .
N9 N 0.1066(3) 0.4898(3) 0.43768(19) 0.0586(11) Uani 1 1 d . . .
N10 N 0.6144(2) 1.1084(2) 0.30480(15) 0.0314(7) Uani 1 1 d . . .
N11 N 0.5840(2) 1.1349(2) 0.24477(15) 0.0326(7) Uani 1 1 d . . .
N12 N 0.4098(2) 1.1053(2) 0.29823(14) 0.0278(7) Uani 1 1 d . . .
N13 N 0.3986(2) 1.1345(2) 0.23912(14) 0.0308(7) Uani 1 1 d . . .
N14 N 0.5002(2) 0.9533(2) 0.26088(15) 0.0315(7) Uani 1 1 d . . .
N15 N 0.4783(3) 0.9969(2) 0.20603(16) 0.0369(8) Uani 1 1 d . . .
N16 N 0.4060(3) 0.8915(2) 0.39689(16) 0.0387(8) Uani 1 1 d . . .
N17 N 0.5662(3) 1.1360(3) 0.45832(17) 0.0439(9) Uani 1 1 d . . .
N18 N 0.7088(3) 0.9060(4) 0.4018(3) 0.0790(16) Uani 1 1 d . . .
N19 N 0.2549(4) 0.7238(3) 0.5151(2) 0.0644(12) Uani 1 1 d . . .
O1 O 0.4434(3) 0.6941(2) 0.45429(19) 0.0623(10) Uani 1 1 d . . .
H1A H 0.5066 0.7051 0.4647 0.075 Uiso 1 1 d . . .
H1B H 0.4232 0.6503 0.4594 0.075 Uiso 1 1 d . . .
O2 O 0.2305(2) 0.9184(2) 0.45462(16) 0.0567(9) Uani 1 1 d . . .
H2A H 0.1931 0.9114 0.4729 0.068 Uiso 1 1 d . . .
H2B H 0.2627 0.9661 0.4595 0.068 Uiso 1 1 d . . .
C1 C -0.1511(3) 0.4964(3) 0.3097(2) 0.0376(9) Uani 1 1 d . . .
H1 H -0.1561 0.5058 0.3497 0.045 Uiso 1 1 calc R . .
C2 C -0.2188(3) 0.4448(3) 0.2650(2) 0.0465(11) Uani 1 1 d . . .
H2 H -0.2766 0.4137 0.2688 0.056 Uiso 1 1 calc R . .
C3 C -0.1818(3) 0.4496(3) 0.2140(2) 0.0437(11) Uani 1 1 d . . .
H3 H -0.2105 0.4211 0.1764 0.052 Uiso 1 1 calc R . .
C4 C 0.2167(3) 0.4978(3) 0.2971(2) 0.0400(10) Uani 1 1 d . . .
H4 H 0.2625 0.5074 0.3354 0.048 Uiso 1 1 calc R . .
C5 C 0.2363(3) 0.4458(3) 0.2493(2) 0.0465(11) Uani 1 1 d . . .
H5 H 0.2960 0.4144 0.2495 0.056 Uiso 1 1 calc R . .
C6 C 0.1479(3) 0.4509(3) 0.2020(2) 0.0417(10) Uani 1 1 d . . .
H6 H 0.1368 0.4228 0.1636 0.050 Uiso 1 1 calc R . .
C7 C -0.0066(3) 0.7750(3) 0.2340(2) 0.0391(10) Uani 1 1 d . . .
H7 H 0.0087 0.8209 0.2639 0.047 Uiso 1 1 calc R . .
C8 C -0.0404(3) 0.7900(3) 0.1717(2) 0.0493(12) Uani 1 1 d . . .
H8 H -0.0517 0.8467 0.1517 0.059 Uiso 1 1 calc R . .
C9 C -0.0543(4) 0.7046(3) 0.1448(2) 0.0472(11) Uani 1 1 d . . .
H9 H -0.0775 0.6927 0.1027 0.057 Uiso 1 1 calc R . .
C10 C 0.1566(3) 0.6890(3) 0.35612(18) 0.0322(8) Uani 1 1 d . . .
C11 C -0.0319(3) 0.6844(3) 0.3646(2) 0.0392(9) Uani 1 1 d . . .
C12 C 0.0818(3) 0.5355(3) 0.3944(2) 0.0369(9) Uani 1 1 d . . .
C13 C 0.7073(3) 1.1433(3) 0.3283(2) 0.0400(10) Uani 1 1 d . . .
H13 H 0.7463 1.1359 0.3688 0.048 Uiso 1 1 calc R . .
C14 C 0.7373(3) 1.1927(3) 0.2826(3) 0.0488(12) Uani 1 1 d . . .
H14 H 0.7985 1.2237 0.2865 0.059 Uiso 1 1 calc R . .
C15 C 0.6573(3) 1.1856(3) 0.2312(2) 0.0431(11) Uani 1 1 d . . .
H15 H 0.6543 1.2118 0.1930 0.052 Uiso 1 1 calc R . .
C16 C 0.3312(3) 1.1403(3) 0.31605(19) 0.0339(9) Uani 1 1 d . . .
H16 H 0.3194 1.1310 0.3545 0.041 Uiso 1 1 calc R . .
C17 C 0.2698(3) 1.1923(3) 0.2690(2) 0.0431(10) Uani 1 1 d . . .
H17 H 0.2108 1.2244 0.2696 0.052 Uiso 1 1 calc R . .
C18 C 0.3152(3) 1.1864(3) 0.2212(2) 0.0409(10) Uani 1 1 d . . .
H18 H 0.2914 1.2140 0.1827 0.049 Uiso 1 1 calc R . .
C19 C 0.4956(3) 0.8629(3) 0.2493(2) 0.0410(10) Uani 1 1 d . . .
H19 H 0.5083 0.8167 0.2791 0.049 Uiso 1 1 calc R . .
C20 C 0.4689(4) 0.8487(3) 0.1864(3) 0.0590(14) Uani 1 1 d . . .
H20 H 0.4595 0.7924 0.1658 0.071 Uiso 1 1 calc R . .
C21 C 0.4593(4) 0.9343(3) 0.1608(2) 0.0517(12) Uani 1 1 d . . .
H21 H 0.4423 0.9472 0.1188 0.062 Uiso 1 1 calc R . .
C22 C 0.4476(3) 0.9431(3) 0.37354(17) 0.0307(8) Uani 1 1 d . . .
C23 C 0.5502(3) 1.0958(3) 0.41273(18) 0.0320(8) Uani 1 1 d . . .
C24 C 0.6412(3) 0.9512(3) 0.3771(2) 0.0432(10) Uani 1 1 d . . .
C25 C 0.1921(4) 0.6942(3) 0.5323(2) 0.0557(13) Uani 1 1 d . . .
C26 C 0.1072(6) 0.6573(5) 0.5526(3) 0.096(2) Uani 1 1 d . . .
H26A H 0.0459 0.6900 0.5326 0.144 Uiso 1 1 calc R . .
H26B H 0.1208 0.6644 0.5964 0.144 Uiso 1 1 calc R . .
H26C H 0.0988 0.5931 0.5421 0.144 Uiso 1 1 calc R . .
N20 N 0.3887(5) 0.5043(4) 0.4543(4) 0.117(3) Uani 1 1 d . . .
C27 C 0.3681(5) 0.4310(5) 0.4372(3) 0.0832(19) Uani 1 1 d . . .
C28 C 0.3389(7) 0.3387(5) 0.4141(3) 0.103(3) Uani 1 1 d . . .
H28A H 0.3719 0.2942 0.4446 0.155 Uiso 1 1 calc R . .
H28B H 0.3592 0.3288 0.3769 0.155 Uiso 1 1 calc R . .
H28C H 0.2662 0.3319 0.4057 0.155 Uiso 1 1 calc R . .
O3 O 0.2064(4) 0.3907(4) 0.5475(2) 0.1120(19) Uani 1 1 d . . .
H3A H 0.1615 0.4162 0.5117 0.168 Uiso 1 1 d . . .
H3B H 0.1512 0.3585 0.5708 0.168 Uiso 1 1 d . . .
O4 O 0.1037(4) 0.9213(4) 0.5354(3) 0.0987(15) Uani 1 1 d . . .
H4A H 0.0853 0.9990 0.5266 0.148 Uiso 1 1 d . . .
H4B H 0.0269 0.9032 0.5145 0.148 Uiso 1 1 d . . .
O5 O -0.0926(4) 0.8603(4) 0.4800(3) 0.1140(19) Uani 1 1 d . . .
H5A H -0.0699 0.8144 0.4616 0.171 Uiso 1 1 d . . .
H5B H -0.1226 0.8623 0.5128 0.171 Uiso 1 1 d . . .
O6 O 0.3294(4) 0.0917(3) 0.4646(2) 0.0924(14) Uani 1 1 d . . .
H6A H 0.3232 0.1301 0.4940 0.139 Uiso 1 1 d . . .
H6B H 0.4094 0.0884 0.4720 0.139 Uiso 1 1 d . . .
O7 O 0.6389(3) 0.7339(3) 0.4486(2) 0.0965(14) Uani 1 1 d . . .
H7A H 0.6315 0.7727 0.4197 0.145 Uiso 1 1 d . . .
H7B H 0.6733 0.6922 0.4494 0.145 Uiso 1 1 d . . .

loop_
_atom_site_aniso_label
_atom_site_aniso_U_11
_atom_site_aniso_U_22
_atom_site_aniso_U_33
_atom_site_aniso_U_23
_atom_site_aniso_U_13
_atom_site_aniso_U_12
Fe1 0.0241(3) 0.0205(3) 0.0373(3) -0.0043(2) 0.0117(2) -0.0040(2)
Fe2 0.0236(3) 0.0197(3) 0.0370(3) 0.0023(2) 0.0131(2) -0.0017(2)
Mn 0.0301(3) 0.0265(3) 0.0341(3) -0.0018(2) 0.0116(2) -0.0087(2)
B1 0.040(2) 0.027(2) 0.037(2) -0.0059(18) 0.0080(19) -0.0032(19)
B2 0.042(3) 0.034(2) 0.038(2) 0.005(2) 0.019(2) 0.002(2)
N1 0.0223(15) 0.0241(16) 0.0477(19) -0.0028(14) 0.0112(13) -0.0044(12)
N2 0.0245(15) 0.0231(16) 0.0476(19) -0.0052(14) 0.0066(14) -0.0036(13)
N3 0.0271(16) 0.0234(16) 0.0418(18) -0.0004(14) 0.0111(13) 0.0005(13)
N4 0.0333(17) 0.0244(16) 0.047(2) -0.0069(14) 0.0177(15) -0.0025(14)
N5 0.0280(15) 0.0208(15) 0.0444(18) -0.0006(13) 0.0143(13) -0.0017(12)
N6 0.0367(18) 0.0301(17) 0.0361(18) 0.0000(14) 0.0090(14) 0.0001(14)
N7 0.0358(18) 0.0383(19) 0.0447(19) -0.0112(16) 0.0125(15) -0.0126(16)
N8 0.061(3) 0.062(3) 0.079(3) -0.019(2) 0.038(2) 0.010(2)
N9 0.068(3) 0.056(3) 0.052(2) 0.013(2) 0.016(2) 0.000(2)
N10 0.0288(16) 0.0238(16) 0.0462(19) 0.0002(14) 0.0180(14) -0.0033(13)
N11 0.0356(17) 0.0232(16) 0.0462(19) 0.0041(14) 0.0233(15) 0.0001(13)
N12 0.0256(15) 0.0218(15) 0.0388(17) 0.0024(13) 0.0134(13) 0.0014(12)
N13 0.0278(16) 0.0274(16) 0.0385(18) 0.0048(14) 0.0110(13) 0.0012(13)
N14 0.0289(16) 0.0230(16) 0.048(2) -0.0025(14) 0.0199(14) -0.0014(13)
N15 0.0415(19) 0.0339(18) 0.0395(19) -0.0051(15) 0.0178(15) -0.0045(15)
N16 0.0363(18) 0.0370(19) 0.0462(19) 0.0053(16) 0.0171(16) -0.0085(15)
N17 0.041(2) 0.048(2) 0.042(2) -0.0035(18) 0.0100(16) -0.0096(17)
N18 0.054(3) 0.084(4) 0.106(4) 0.044(3) 0.035(3) 0.034(3)
N19 0.079(3) 0.063(3) 0.057(3) 0.000(2) 0.029(2) -0.030(3)
O1 0.0456(19) 0.0368(18) 0.104(3) -0.0070(18) 0.0192(19) 0.0023(14)
O2 0.0510(19) 0.0460(19) 0.077(2) -0.0045(17) 0.0247(17) 0.0050(16)
C1 0.030(2) 0.029(2) 0.057(3) 0.0049(18) 0.0165(18) -0.0010(16)
C2 0.030(2) 0.028(2) 0.083(3) 0.004(2) 0.017(2) -0.0075(17)
C3 0.030(2) 0.022(2) 0.073(3) -0.008(2) 0.002(2) -0.0032(16)
C4 0.030(2) 0.033(2) 0.059(3) 0.0069(19) 0.0152(19) 0.0017(17)
C5 0.039(2) 0.031(2) 0.080(3) 0.001(2) 0.033(2) 0.0090(19)
C6 0.046(2) 0.028(2) 0.061(3) -0.0089(19) 0.032(2) -0.0008(18)
C7 0.038(2) 0.0217(19) 0.063(3) 0.0034(19) 0.022(2) -0.0016(17)
C8 0.050(3) 0.031(2) 0.070(3) 0.018(2) 0.020(2) 0.0057(19)
C9 0.049(3) 0.049(3) 0.044(2) 0.009(2) 0.014(2) 0.005(2)
C10 0.0311(19) 0.031(2) 0.037(2) -0.0032(17) 0.0143(16) -0.0023(17)
C11 0.037(2) 0.033(2) 0.049(2) -0.0031(19) 0.0164(19) -0.0066(18)
C12 0.036(2) 0.030(2) 0.047(2) -0.0042(19) 0.0156(18) -0.0060(17)
C13 0.030(2) 0.029(2) 0.065(3) -0.0059(19) 0.0194(19) -0.0062(17)
C14 0.039(2) 0.028(2) 0.091(4) -0.001(2) 0.038(2) -0.0081(18)
C15 0.049(3) 0.026(2) 0.068(3) 0.0093(19) 0.040(2) 0.0045(18)
C16 0.0301(19) 0.0273(19) 0.049(2) -0.0029(17) 0.0191(17) -0.0005(16)
C17 0.028(2) 0.034(2) 0.070(3) -0.001(2) 0.018(2) 0.0022(17)
C18 0.038(2) 0.029(2) 0.054(3) 0.0074(18) 0.0080(19) 0.0014(17)
C19 0.038(2) 0.024(2) 0.068(3) -0.0063(19) 0.027(2) -0.0058(17)
C20 0.069(3) 0.040(3) 0.078(4) -0.028(3) 0.037(3) -0.015(2)
C21 0.061(3) 0.050(3) 0.050(3) -0.015(2) 0.026(2) -0.012(2)
C22 0.0305(19) 0.0259(19) 0.037(2) 0.0009(16) 0.0103(16) 0.0007(16)
C23 0.0233(18) 0.032(2) 0.041(2) 0.0054(18) 0.0090(16) -0.0063(15)
C24 0.033(2) 0.039(2) 0.062(3) 0.017(2) 0.020(2) 0.0068(19)
C25 0.076(3) 0.049(3) 0.049(3) 0.003(2) 0.029(3) -0.015(3)
C26 0.111(6) 0.097(5) 0.103(5) 0.005(4) 0.067(4) -0.030(4)
N20 0.104(5) 0.057(3) 0.156(7) -0.004(4) -0.023(4) -0.015(3)
C27 0.074(4) 0.077(5) 0.085(4) 0.013(4) -0.002(3) -0.001(4)
C28 0.150(7) 0.056(4) 0.089(5) 0.001(4) 0.010(5) -0.023(4)
O3 0.090(3) 0.142(5) 0.112(4) 0.067(4) 0.041(3) 0.032(3)
O4 0.077(3) 0.091(3) 0.134(4) -0.011(3) 0.039(3) 0.009(3)
O5 0.075(3) 0.126(4) 0.129(4) -0.066(4) 0.006(3) 0.021(3)
O6 0.127(4) 0.075(3) 0.094(3) -0.011(2) 0.061(3) -0.015(3)
O7 0.081(3) 0.091(3) 0.124(4) 0.020(3) 0.038(3) 0.008(3)

loop_
_atom_type_symbol
_atom_type_description
_atom_type_scat_dispersion_real
_atom_type_scat_dispersion_imag
_atom_type_scat_source
C C 0.0033 0.0016 'International Tables Vol C Tables 4.2.6.8 and 6.1.1.4'
H H 0.0000 0.0000 'International Tables Vol C Tables 4.2.6.8 and 6.1.1.4'
B B 0.0013 0.0007 'International Tables Vol C Tables 4.2.6.8 and 6.1.1.4'
N N 0.0061 0.0033 'International Tables Vol C Tables 4.2.6.8 and 6.1.1.4'
O O 0.0106 0.0060 'International Tables Vol C Tables 4.2.6.8 and 6.1.1.4'
Fe Fe 0.3463 0.8444 'International Tables Vol C Tables 4.2.6.8 and 6.1.1.4'
Mn Mn 0.3368 0.7283 'International Tables Vol C Tables 4.2.6.8 and 6.1.1.4'

loop_
_geom_angle_atom_site_label_1
_geom_angle_atom_site_label_2
_geom_angle_atom_site_label_3
_geom_angle
_geom_angle_site_symmetry_1
_geom_angle_site_symmetry_3
_geom_angle_publ_flag
C11 Fe1 C12 86.65(18) . . ?
C11 Fe1 C10 86.01(17) . . ?
C12 Fe1 C10 88.48(16) . . ?
C11 Fe1 N5 93.81(16) . . ?
C12 Fe1 N5 179.09(15) . . ?
C10 Fe1 N5 92.33(15) . . ?
C11 Fe1 N3 177.95(16) . . ?
C12 Fe1 N3 91.55(15) . . ?
C10 Fe1 N3 92.96(14) . . ?
N5 Fe1 N3 88.00(13) . . ?
C11 Fe1 N1 92.08(15) . . ?
C12 Fe1 N1 91.30(15) . . ?
C10 Fe1 N1 178.09(15) . . ?
N5 Fe1 N1 87.91(13) . . ?
N3 Fe1 N1 88.94(13) . . ?
C11 Fe1 Mn 79.93(12) . . ?
C12 Fe1 Mn 79.03(12) . . ?
C10 Fe1 Mn 11.02(11) . . ?
N5 Fe1 Mn 101.82(9) . . ?
N3 Fe1 Mn 98.78(9) . . ?
N1 Fe1 Mn 167.72(10) . . ?
C23 Fe2 C24 88.13(18) . . ?
C23 Fe2 C22 86.92(16) . . ?
C24 Fe2 C22 85.60(16) . . ?
C23 Fe2 N12 91.33(14) . . ?
C24 Fe2 N12 179.25(17) . . ?
C22 Fe2 N12 94.89(14) . . ?
C23 Fe2 N10 92.25(14) . . ?
C24 Fe2 N10 90.78(15) . . ?
C22 Fe2 N10 176.31(15) . . ?
N12 Fe2 N10 88.72(13) . . ?
C23 Fe2 N14 178.98(14) . . ?
C24 Fe2 N14 91.61(17) . . ?
C22 Fe2 N14 92.07(14) . . ?
N12 Fe2 N14 88.93(13) . . ?
N10 Fe2 N14 88.75(13) . . ?
C23 Fe2 Mn 82.66(11) . . ?
C24 Fe2 Mn 82.36(12) . . ?
C22 Fe2 Mn 5.30(11) . . ?
N12 Fe2 Mn 98.09(9) . . ?
N10 Fe2 Mn 171.56(10) . . ?
N14 Fe2 Mn 96.33(9) . . ?
O1 Mn O2 178.43(13) . . ?
O1 Mn N7 90.01(13) . . ?
O2 Mn N7 90.60(13) . . ?
O1 Mn N16 91.53(14) . . ?
O2 Mn N16 86.96(13) . . ?
N7 Mn N16 96.93(13) . . ?
O1 Mn N17 92.95(14) . 3_676 ?
O2 Mn N17 86.69(14) . 3_676 ?
N7 Mn N17 169.91(13) . 3_676 ?
N16 Mn N17 92.64(13) . 3_676 ?
O1 Mn N19 93.59(17) . . ?
O2 Mn N19 87.93(16) . . ?
N7 Mn N19 83.17(14) . . ?
N16 Mn N19 174.88(16) . . ?
N17 Mn N19 87.02(15) 3_676 . ?
O1 Mn Fe1 90.65(9) . . ?
O2 Mn Fe1 90.29(9) . . ?
N7 Mn Fe1 14.04(9) . . ?
N16 Mn Fe1 110.93(9) . . ?
N17 Mn Fe1 156.06(10) 3_676 . ?
N19 Mn Fe1 69.13(11) . . ?
O1 Mn Fe2 91.71(10) . . ?
O2 Mn Fe2 86.74(9) . . ?
N7 Mn Fe2 102.83(9) . . ?
N16 Mn Fe2 5.91(9) . . ?
N17 Mn Fe2 86.73(10) 3_676 . ?
N19 Mn Fe2 172.00(12) . . ?
Fe1 Mn Fe2 116.830(18) . . ?
N4 B1 N2 107.1(3) . . ?
N4 B1 N6 106.7(3) . . ?
N2 B1 N6 106.4(3) . . ?
N4 B1 HB1 112.1 . . ?
N2 B1 HB1 110.8 . . ?
N6 B1 HB1 113.3 . . ?
N13 B2 N11 107.3(3) . . ?
N13 B2 N15 106.6(3) . . ?
N11 B2 N15 106.6(3) . . ?
N13 B2 HB2 107.3 . . ?
N11 B2 HB2 117.5 . . ?
N15 B2 HB2 111.0 . . ?
C1 N1 N2 106.7(3) . . ?
C1 N1 Fe1 133.5(3) . . ?
N2 N1 Fe1 119.8(2) . . ?
C3 N2 N1 109.5(3) . . ?
C3 N2 B1 131.9(4) . . ?
N1 N2 B1 118.6(3) . . ?
C4 N3 N4 107.2(3) . . ?
C4 N3 Fe1 132.6(3) . . ?
N4 N3 Fe1 120.3(2) . . ?
C6 N4 N3 109.9(3) . . ?
C6 N4 B1 131.5(4) . . ?
N3 N4 B1 118.6(3) . . ?
C7 N5 N6 106.4(3) . . ?
C7 N5 Fe1 133.7(3) . . ?
N6 N5 Fe1 119.8(2) . . ?
C9 N6 N5 109.8(3) . . ?
C9 N6 B1 131.7(4) . . ?
N5 N6 B1 118.5(3) . . ?
C10 N7 Mn 157.6(3) . . ?
C11 N8 O5 154.2(4) . . ?
C13 N10 N11 106.9(3) . . ?
C13 N10 Fe2 133.5(3) . . ?
N11 N10 Fe2 119.4(2) . . ?
C15 N11 N10 109.5(3) . . ?
C15 N11 B2 131.8(4) . . ?
N10 N11 B2 118.6(3) . . ?
C16 N12 N13 106.5(3) . . ?
C16 N12 Fe2 134.2(3) . . ?
N13 N12 Fe2 119.3(2) . . ?
C18 N13 N12 109.6(3) . . ?
C18 N13 B2 131.7(3) . . ?
N12 N13 B2 118.7(3) . . ?
C19 N14 N15 107.2(3) . . ?
C19 N14 Fe2 133.3(3) . . ?
N15 N14 Fe2 119.5(2) . . ?
C21 N15 N14 109.2(4) . . ?
C21 N15 B2 132.1(4) . . ?
N14 N15 B2 118.7(3) . . ?
C22 N16 Mn 171.2(3) . . ?
C23 N17 Mn 155.4(3) . 3_676 ?
C24 N18 O5 55.7(3) . . ?
C25 N19 Mn 160.2(5) . . ?
Mn O1 O7 120.30(17) . . ?
Mn O1 H1A 119.7 . . ?
O7 O1 H1A 18.1 . . ?
Mn O1 H1B 111.5 . . ?
O7 O1 H1B 127.7 . . ?
H1A O1 H1B 122.2 . . ?
Mn O2 H2A 116.2 . . ?
Mn O2 H2B 108.4 . . ?
H2A O2 H2B 117.9 . . ?
N1 C1 C2 109.9(4) . . ?
N1 C1 H1 125.1 . . ?
C2 C1 H1 125.1 . . ?
C3 C2 C1 104.9(4) . . ?
C3 C2 H2 127.5 . . ?
C1 C2 H2 127.5 . . ?
N2 C3 C2 109.0(4) . . ?
N2 C3 H3 125.5 . . ?
C2 C3 H3 125.5 . . ?
N3 C4 C5 109.6(4) . . ?
N3 C4 H4 125.2 . . ?
C5 C4 H4 125.2 . . ?
C6 C5 C4 105.0(4) . . ?
C6 C5 H5 127.5 . . ?
C4 C5 H5 127.5 . . ?
N4 C6 C5 108.3(4) . . ?
N4 C6 H6 125.8 . . ?
C5 C6 H6 125.8 . . ?
N5 C7 C8 109.6(4) . . ?
N5 C7 H7 125.2 . . ?
C8 C7 H7 125.2 . . ?
C9 C8 C7 106.1(4) . . ?
C9 C8 H8 126.9 . . ?
C7 C8 H8 126.9 . . ?
N6 C9 C8 108.0(4) . . ?
N6 C9 H9 126.0 . . ?
C8 C9 H9 126.0 . . ?
N7 C10 Fe1 177.1(3) . . ?
N8 C11 Fe1 177.7(4) . . ?
N9 C12 Fe1 178.4(4) . . ?
N10 C13 C14 109.6(4) . . ?
N10 C13 H13 125.2 . . ?
C14 C13 H13 125.2 . . ?
C15 C14 C13 105.2(4) . . ?
C15 C14 H14 127.4 . . ?
C13 C14 H14 127.4 . . ?
N11 C15 C14 108.8(4) . . ?
N11 C15 H15 125.6 . . ?
C14 C15 H15 125.6 . . ?
N12 C16 C17 110.2(4) . . ?
N12 C16 H16 124.9 . . ?
C17 C16 H16 124.9 . . ?
C18 C17 C16 105.0(4) . . ?
C18 C17 H17 127.5 . . ?
C16 C17 H17 127.5 . . ?
N13 C18 C17 108.8(4) . . ?
N13 C18 H18 125.6 . . ?
C17 C18 H18 125.6 . . ?
N14 C19 C20 109.5(4) . . ?
N14 C19 H19 125.3 . . ?
C20 C19 H19 125.3 . . ?
C21 C20 C19 105.4(4) . . ?
C21 C20 H20 127.3 . . ?
C19 C20 H20 127.3 . . ?
N15 C21 C20 108.8(4) . . ?
N15 C21 H21 125.6 . . ?
C20 C21 H21 125.6 . . ?
N16 C22 Fe2 176.1(4) . . ?
N17 C23 Fe2 178.6(4) . . ?
N18 C24 Fe2 178.3(4) . . ?
N19 C25 C26 177.7(7) . . ?
C25 C26 H26A 109.5 . . ?
C25 C26 H26B 109.5 . . ?
H26A C26 H26B 109.5 . . ?
C25 C26 H26C 109.5 . . ?
H26A C26 H26C 109.5 . . ?
H26B C26 H26C 109.5 . . ?
N20 C27 C28 178.1(8) . . ?
C27 C28 H28A 109.5 . . ?
C27 C28 H28B 109.5 . . ?
H28A C28 H28B 109.5 . . ?
C27 C28 H28C 109.5 . . ?
H28A C28 H28C 109.5 . . ?
H28B C28 H28C 109.5 . . ?
H3A O3 H3B 101.6 . . ?
H4A O4 H4B 91.3 . . ?
N8 O5 N18 70.98(14) . . ?
N8 O5 H5A 17.8 . . ?
N18 O5 H5A 60.5 . . ?
N8 O5 H5B 135.1 . . ?
N18 O5 H5B 138.7 . . ?
H5A O5 H5B 132.4 . . ?
H6A O6 H6B 102.1 . . ?
O1 O7 H7A 104.9 . . ?
O1 O7 H7B 115.2 . . ?
H7A O7 H7B 119.7 . . ?

loop_
_geom_bond_atom_site_label_1
_geom_bond_atom_site_label_2
_geom_bond_distance
_geom_bond_site_symmetry_2
_geom_bond_publ_flag
Fe1 C11 1.918(4) . ?
Fe1 C12 1.922(4) . ?
Fe1 C10 1.924(4) . ?
Fe1 N5 1.968(3) . ?
Fe1 N3 1.970(3) . ?
Fe1 N1 1.974(3) . ?
Fe1 Mn 5.1540(12) . ?
Fe2 C23 1.912(4) . ?
Fe2 C24 1.920(4) . ?
Fe2 C22 1.928(4) . ?
Fe2 N12 1.960(3) . ?
Fe2 N10 1.968(3) . ?
Fe2 N14 1.982(3) . ?
Fe2 Mn 5.2579(10) . ?
Mn O1 2.159(3) . ?
Mn O2 2.198(3) . ?
Mn N7 2.200(3) . ?
Mn N16 2.205(3) . ?
Mn N17 2.222(4) 3_676 ?
Mn N19 2.285(4) . ?
B1 N4 1.539(6) . ?
B1 N2 1.540(6) . ?
B1 N6 1.555(5) . ?
B1 HB1 1.0898 . ?
B2 N13 1.543(5) . ?
B2 N11 1.548(6) . ?
B2 N15 1.549(6) . ?
B2 HB2 1.2250 . ?
N1 C1 1.337(5) . ?
N1 N2 1.359(5) . ?
N2 C3 1.331(5) . ?
N3 C4 1.336(5) . ?
N3 N4 1.349(4) . ?
N4 C6 1.339(5) . ?
N5 C7 1.344(5) . ?
N5 N6 1.356(4) . ?
N6 C9 1.338(5) . ?
N7 C10 1.144(5) . ?
N8 C11 1.148(6) . ?
N8 O5 2.817(6) . ?
N9 C12 1.151(6) . ?
N10 C13 1.331(5) . ?
N10 N11 1.358(4) . ?
N11 C15 1.338(5) . ?
N12 C16 1.338(5) . ?
N12 N13 1.365(4) . ?
N13 C18 1.331(5) . ?
N14 C19 1.334(5) . ?
N14 N15 1.347(5) . ?
N15 C21 1.335(5) . ?
N16 C22 1.146(5) . ?
N17 C23 1.149(5) . ?
N17 Mn 2.222(4) 3_676 ?
N18 C24 1.144(6) . ?
N18 O5 11.509(7) . ?
N19 C25 1.113(6) . ?
O1 O7 2.755(6) . ?
O1 H1A 0.8430 . ?
O1 H1B 0.7137 . ?
O2 H2A 0.7420 . ?
O2 H2B 0.8098 . ?
C1 C2 1.387(6) . ?
C1 H1 0.9300 . ?
C2 C3 1.372(7) . ?
C2 H2 0.9300 . ?
C3 H3 0.9300 . ?
C4 C5 1.395(6) . ?
C4 H4 0.9300 . ?
C5 C6 1.378(6) . ?
C5 H5 0.9300 . ?
C6 H6 0.9300 . ?
C7 C8 1.371(6) . ?
C7 H7 0.9300 . ?
C8 C9 1.368(7) . ?
C8 H8 0.9300 . ?
C9 H9 0.9300 . ?
C13 C14 1.399(6) . ?
C13 H13 0.9300 . ?
C14 C15 1.363(7) . ?
C14 H14 0.9300 . ?
C15 H15 0.9300 . ?
C16 C17 1.383(6) . ?
C16 H16 0.9300 . ?
C17 C18 1.378(6) . ?
C17 H17 0.9300 . ?
C18 H18 0.9300 . ?
C19 C20 1.381(7) . ?
C19 H19 0.9300 . ?
C20 C21 1.360(7) . ?
C20 H20 0.9300 . ?
C21 H21 0.9300 . ?
C25 C26 1.451(8) . ?
C26 H26A 0.9600 . ?
C26 H26B 0.9600 . ?
C26 H26C 0.9600 . ?
N20 C27 1.140(9) . ?
C27 C28 1.453(10) . ?
C28 H28A 0.9600 . ?
C28 H28B 0.9600 . ?
C28 H28C 0.9600 . ?
O3 H3A 0.9455 . ?
O3 H3B 1.1250 . ?
O4 H4A 1.1603 . ?
O4 H4B 1.0571 . ?
O5 H5A 0.8827 . ?
O5 H5B 0.9337 . ?
O6 H6A 0.8848 . ?
O6 H6B 1.0563 . ?
O7 H7A 0.8455 . ?
O7 H7B 0.7608 . ?
